data_2020140
loop_
_publ_author_name
'Secco, A.S.'
'Trotter, J.'

_publ_section_title
;
 Structure of Rubidium Tetrachlorozincate(II), Rb2 (Zn Cl4)
;
_journal_name_full 'Acta Crystallographica C (39,1983-)'
_journal_page_first 317
_journal_page_last 318
_journal_volume 39
_journal_year 1983
_chemical_formula_sum 'Cl4 Rb2 Zn'
_chemical_name_systematic 'Rb2 (Zn Cl4)'
_space_group_IT_number 62
_symmetry_space_group_name_Hall '-P 2ac 2n'
_symmetry_space_group_name_H-M 'P n m a'
_cell_angle_alpha 90
_cell_angle_beta 90
_cell_angle_gamma 90
_cell_formula_units_Z 4
_cell_length_a 9.2636
_cell_length_b 7.2859
_cell_length_c 12.7193
_cell_volume 858.472
_citation_journal_id_ASTM ACSCEE
_cod_data_source_file Secco_ACSCEE_1983_170.cif
_cod_data_source_block Cl4Rb2Zn1
_cod_original_cell_volume 858.4722
_cod_original_formula_sum 'Cl4 Rb2 Zn1'
_cod_database_code 2020140

loop_
_symmetry_equiv_pos_as_xyz
x,y,z
-x+1/2,-y,z+1/2
x+1/2,-y+1/2,-z+1/2
-x,y+1/2,-z
-x,-y,-z
x-1/2,y,-z-1/2
-x-1/2,y-1/2,z-1/2
x,-y-1/2,z

loop_
_atom_site_label
_atom_site_type_symbol
_atom_site_fract_x
_atom_site_fract_y
_atom_site_fract_z
_atom_site_occupancy
_atom_site_U_iso_or_equiv
Cl2 Cl-1 0.3184 0.25 0.5858 1 0.0
Rb2 Rb+1 0.4853 0.25 0.8194 1 0.0
Cl3 Cl-1 0.3153 0.0023 0.3414 1 0.0
Cl1 Cl-1 -0.0165 0.25 0.4174 1 0.0
Rb1 Rb+1 0.6318 0.25 0.4065 1 0.0
Zn1 Zn+2 0.2245 0.25 0.4223 1 0.0
